data_7054236
loop_
_publ_author_name
'Petrosyants, Svetlana'
'Dobrokhotova, Zhanna'
'Ilyukhin, Andrey'
'Novotortsev, Vladimir'

_publ_section_title
;
 Supramolecular aggregation of yttrium thiocyanate with
 4,4&#x2032;-bipyridine
;
_journal_issue 8
_journal_name_full 'New Journal of Chemistry'
_journal_page_first 3803
_journal_paper_doi 10.1039/C4NJ00598H
_journal_volume 38
_journal_year 2014
_chemical_formula_moiety 'C4 H6 N4 O3 S4 Y, C10 H9 N2, 2(C10 H8 N2), 2(H2 O)'
_chemical_formula_sum 'C34 H35 N10 O5 S4 Y'
_chemical_formula_weight 880.87
_chemical_name_systematic
;
 ?
;
_space_group_IT_number 14
_symmetry_cell_setting monoclinic
_symmetry_Int_Tables_number 14
_symmetry_space_group_name_Hall '-P 2ybc'
_symmetry_space_group_name_H-M 'P 1 21/c 1'
_atom_sites_solution_hydrogens mixed
_audit_creation_date 2014-05-19T22:52:07-00:00
_audit_creation_method 'WinGX routine CIF_UPDATE'
_cell_angle_alpha 90
_cell_angle_beta 102.245(2)
_cell_angle_gamma 90
_cell_formula_units_Z 4
_cell_length_a 11.8885(6)
_cell_length_b 15.5251(9)
_cell_length_c 22.7683(11)
_cell_measurement_reflns_used 4125
_cell_measurement_temperature 296(2)
_cell_measurement_theta_max 20.17
_cell_measurement_theta_min 2.23
_cell_volume 4106.7(4)
_computing_cell_refinement 'Bruker SAINT'
_computing_data_collection 'Bruker APEX2'
_computing_data_reduction 'Bruker SAINT'
_computing_molecular_graphics 'Bruker SHELXTL'
_computing_publication_material 'Bruker SHELXTL'
_computing_structure_refinement 'SHELXL-2013 (Sheldrick, 2013)'
_computing_structure_solution 'SHELXS-2013 (Sheldrick, 2008)'
_diffrn_ambient_temperature 296(2)
_diffrn_measured_fraction_theta_full 0.999
_diffrn_measured_fraction_theta_max 0.999
_diffrn_measurement_device_type 'Bruker APEX-II CCD'
_diffrn_measurement_method '\f and \w scans'
_diffrn_radiation_monochromator graphite
_diffrn_radiation_type MoK\a
_diffrn_radiation_wavelength 0.71073
_diffrn_reflns_av_R_equivalents 0.0558
_diffrn_reflns_Laue_measured_fraction_full 0.999
_diffrn_reflns_Laue_measured_fraction_max 0.999
_diffrn_reflns_limit_h_max 14
_diffrn_reflns_limit_h_min -14
_diffrn_reflns_limit_k_max 18
_diffrn_reflns_limit_k_min -19
_diffrn_reflns_limit_l_max 28
_diffrn_reflns_limit_l_min -27
_diffrn_reflns_number 27236
_diffrn_reflns_point_group_measured_fraction_full 0.999
_diffrn_reflns_point_group_measured_fraction_max 0.999
_diffrn_reflns_theta_full 25.242
_diffrn_reflns_theta_max 25.999
_diffrn_reflns_theta_min 2.513
_diffrn_standards_number 0
_exptl_absorpt_coefficient_mu 1.675
_exptl_absorpt_correction_T_max 0.7453
_exptl_absorpt_correction_T_min 0.5805
_exptl_absorpt_correction_type multi-scan
_exptl_absorpt_process_details 'SADABS (Sheldrick, 2003)'
_exptl_crystal_colour colourless
_exptl_crystal_density_diffrn 1.425
_exptl_crystal_description block
_exptl_crystal_F_000 1808
_exptl_crystal_size_max 0.32
_exptl_crystal_size_mid 0.15
_exptl_crystal_size_min 0.12
_refine_diff_density_max 0.356
_refine_diff_density_min -0.344
_refine_diff_density_rms 0.056
_refine_ls_extinction_method none
_refine_ls_goodness_of_fit_ref 0.937
_refine_ls_hydrogen_treatment constr
_refine_ls_matrix_type full
_refine_ls_number_parameters 475
_refine_ls_number_reflns 8062
_refine_ls_number_restraints 0
_refine_ls_restrained_S_all 0.937
_refine_ls_R_factor_all 0.1064
_refine_ls_R_factor_gt 0.0447
_refine_ls_shift/su_max 0.001
_refine_ls_shift/su_mean 0
_refine_ls_structure_factor_coef Fsqd
_refine_ls_weighting_details 'w=1/[\s^2^(Fo^2^)+(0.0600P)^2^] where P=(Fo^2^+2Fc^2^)/3'
_refine_ls_weighting_scheme calc
_refine_ls_wR_factor_gt 0.0939
_refine_ls_wR_factor_ref 0.1179
_reflns_number_gt 4631
_reflns_number_total 8062
_reflns_threshold_expression 'I > 2\s(I)'
_cod_data_source_file c4nj00598h2.cif
_cod_data_source_block 4
_cod_depositor_comments 'Adding full bibliography for 7054233--7054239.cif.'
_cod_original_sg_symbol_H-M 'P 21/c'
_cod_database_code 7054236

loop_
_symmetry_equiv_pos_as_xyz
'x, y, z'
'-x, y+1/2, -z+1/2'
'-x, -y, -z'
'x, -y-1/2, z-1/2'

loop_
_atom_site_label
_atom_site_type_symbol
_atom_site_fract_x
_atom_site_fract_y
_atom_site_fract_z
_atom_site_U_iso_or_equiv
_atom_site_adp_type
_atom_site_occupancy
_atom_site_calc_flag
Y1 Y 0.30199(3) 0.35952(2) 0.21732(2) 0.04204(13) Uani 1 d
S1 S -0.04390(10) 0.51099(7) 0.27121(6) 0.0728(3) Uani 1 d
S2 S 0.40789(9) 0.49301(7) 0.42926(5) 0.0614(3) Uani 1 d
S3 S 0.60609(12) 0.55585(8) 0.16035(7) 0.0950(5) Uani 1 d
S4 S 0.18813(13) 0.52662(7) 0.02678(5) 0.0841(4) Uani 1 d
O1 O 0.39223(19) 0.26167(15) 0.28944(11) 0.0536(7) Uani 1 d
H1 H 0.4639 0.2692 0.3209 0.064 Uiso 1 d
H2 H 0.3963 0.1998 0.2823 0.064 Uiso 1 d
O2 O 0.17771(19) 0.24604(15) 0.19721(11) 0.0543(7) Uani 1 d
H3 H 0.185 0.1836 0.1953 0.065 Uiso 1 d
H4 H 0.1055 0.2469 0.1833 0.065 Uiso 1 d
O3 O 0.40364(19) 0.27333(16) 0.16268(11) 0.0572(7) Uani 1 d
H5 H 0.4777 0.2678 0.171 0.069 Uiso 1 d
H6 H 0.3855 0.2315 0.1322 0.069 Uiso 1 d
O4 O 1.3744(2) 0.38698(17) 0.59952(11) 0.0673(8) Uani 1 d
H7 H 1.3099 0.3852 0.5666 0.081 Uiso 1 d
H8 H 1.4364 0.41 0.5912 0.081 Uiso 1 d
O51 O 0.2581(8) 0.0860(8) 0.1858(5) 0.069(2) Uani 0.6 d
O52 O 0.2986(15) 0.0998(14) 0.2086(8) 0.092(5) Uani 0.4 d
N1 N 0.1312(3) 0.4220(2) 0.23410(14) 0.0577(9) Uani 1 d
N2 N 0.3529(3) 0.4339(2) 0.31109(14) 0.0651(10) Uani 1 d
N3 N 0.4497(3) 0.4538(2) 0.20273(17) 0.0789(11) Uani 1 d
N4 N 0.2174(3) 0.4113(3) 0.12070(16) 0.0803(12) Uani 1 d
N5 N -0.0501(2) 0.2629(2) 0.14508(13) 0.0521(8) Uani 1 d
N6 N -0.6197(2) 0.3132(2) -0.02198(14) 0.0554(8) Uani 1 d
H111 H -0.714 0.3311 -0.049 0.066 Uiso 0.5 d
N7 N -0.3758(3) 0.2622(2) -0.28490(14) 0.0554(9) Uani 1 d
N8 N 0.17348(10) 0.31955(9) -0.09831(6) 0.0581(9) Uani 1 d
H112 H 0.26 0.3236 -0.0689 0.07 Uiso 0.5 d
N9 N 1.17205(10) 0.37263(9) 0.51386(6) 0.0806(12) Uani 1 d
N10 N 0.59588(10) 0.30102(9) 0.36213(6) 0.0522(8) Uani 1 d
C1 C 0.06001(10) 0.45934(9) 0.24992(6) 0.0477(9) Uani 1 d
C2 C 0.37368(10) 0.45865(9) 0.35972(6) 0.0490(10) Uani 1 d
C3 C 0.51316(10) 0.49743(9) 0.18522(6) 0.0597(11) Uani 1 d
C4 C 0.20493(10) 0.45949(9) 0.08118(6) 0.0564(11) Uani 1 d
C5 C -0.12097(10) 0.19586(9) 0.13198(6) 0.0564(10) Uani 1 d
H5A H -0.0932 0.1417 0.1451 0.068 Uiso 1 calc
C6 C -0.2330(3) 0.2021(2) 0.10008(16) 0.0507(10) Uani 1 d
H6A H -0.2786 0.153 0.0919 0.061 Uiso 1 calc
C7 C -0.2769(3) 0.2820(2) 0.08042(14) 0.0404(8) Uani 1 d
C8 C -0.2042(3) 0.3516(2) 0.09530(15) 0.0479(9) Uani 1 d
H8A H -0.2305 0.407 0.0844 0.057 Uiso 1 calc
C9 C -0.0933(3) 0.3392(3) 0.12615(16) 0.0533(10) Uani 1 d
H9A H -0.0455 0.3871 0.1343 0.064 Uiso 1 calc
C10 C -0.5668(3) 0.3766(3) 0.01226(18) 0.0631(12) Uani 1 d
H10A H -0.6056 0.4284 0.0131 0.076 Uiso 1 calc
C11 C -0.4568(3) 0.3688(3) 0.04660(17) 0.0580(11) Uani 1 d
H11A H -0.4228 0.4148 0.07 0.07 Uiso 1 calc
C12 C -0.3975(3) 0.2925(2) 0.04611(14) 0.0401(8) Uani 1 d
C13 C -0.4540(3) 0.2262(2) 0.01102(17) 0.0533(10) Uani 1 d
H13A H -0.418 0.1733 0.0096 0.064 Uiso 1 calc
C14 C -0.5633(3) 0.2394(3) -0.02156(18) 0.0581(11) Uani 1 d
H14A H -0.6001 0.1941 -0.0447 0.07 Uiso 1 calc
C15 C -0.3001(3) 0.1988(3) -0.27093(16) 0.0530(10) Uani 1 d
H15A H -0.3221 0.1438 -0.2851 0.064 Uiso 1 calc
C16 C -0.1909(3) 0.2097(2) -0.23669(15) 0.0453(9) Uani 1 d
H16A H -0.1414 0.1628 -0.2281 0.054 Uiso 1 calc
C17 C -0.1547(3) 0.2907(2) -0.21501(14) 0.0380(8) Uani 1 d
C18 C -0.2335(3) 0.3571(2) -0.23020(17) 0.0520(10) Uani 1 d
H18A H -0.2138 0.4129 -0.217 0.062 Uiso 1 calc
C19 C -0.3408(3) 0.3402(3) -0.26484(18) 0.0572(11) Uani 1 d
H19A H -0.3917 0.386 -0.2748 0.069 Uiso 1 calc
C20 C 0.0873(4) 0.3730(3) -0.09548(19) 0.0680(12) Uani 1 d
H20A H 0.1 0.4165 -0.0668 0.082 Uiso 1 calc
C21 C -0.0193(3) 0.3670(2) -0.13292(17) 0.0570(11) Uani 1 d
H21A H -0.0774 0.4053 -0.1289 0.068 Uiso 1 calc
C22 C -0.0399(3) 0.3040(2) -0.17643(15) 0.0404(8) Uani 1 d
C23 C 0.0512(3) 0.2501(3) -0.17999(17) 0.0582(11) Uani 1 d
H23A H 0.042 0.2071 -0.209 0.07 Uiso 1 calc
C24 C 0.1549(3) 0.2602(3) -0.14076(19) 0.0654(12) Uani 1 d
H24A H 0.215 0.2236 -0.1442 0.078 Uiso 1 calc
C25 C 1.1097(4) 0.3097(4) 0.5292(2) 0.0855(16) Uani 1 d
H25A H 1.1446 0.2734 0.5603 0.103 Uiso 1 calc
C26 C 0.9973(3) 0.2939(3) 0.50259(18) 0.0699(13) Uani 1 d
H26A H 0.9577 0.2488 0.5159 0.084 Uiso 1 calc
C27 C 0.9427(3) 0.3462(2) 0.45536(15) 0.0471(9) Uani 1 d
C28 C 1.0077(3) 0.4116(3) 0.43859(18) 0.0659(12) Uani 1 d
H28A H 0.976 0.4481 0.407 0.079 Uiso 1 calc
C29 C 1.1200(4) 0.4225(3) 0.4689(2) 0.0786(14) Uani 1 d
H29A H 1.1618 0.4676 0.4572 0.094 Uiso 1 calc
C30 C 0.6434(3) 0.3789(3) 0.36445(18) 0.0592(11) Uani 1 d
H30A H 0.5995 0.4238 0.3445 0.071 Uiso 1 calc
C31 C 0.7536(3) 0.3967(3) 0.39469(17) 0.0561(10) Uani 1 d
H31A H 0.782 0.4525 0.3952 0.067 Uiso 1 calc
C32 C 0.8222(3) 0.3316(2) 0.42438(15) 0.0417(9) Uani 1 d
C33 C 0.7717(3) 0.2508(2) 0.42258(16) 0.0504(10) Uani 1 d
H33A H 0.8131 0.2049 0.4428 0.06 Uiso 1 calc
C34 C 0.6612(3) 0.2382(3) 0.39116(16) 0.0523(10) Uani 1 d
H34A H 0.6302 0.183 0.3901 0.063 Uiso 1 calc

loop_
_atom_site_aniso_label
_atom_site_aniso_U_11
_atom_site_aniso_U_22
_atom_site_aniso_U_33
_atom_site_aniso_U_23
_atom_site_aniso_U_13
_atom_site_aniso_U_12
Y1 0.0360(2) 0.0408(2) 0.0463(2) 0.00124(18) 0.00210(15) -0.00112(17)
S1 0.0637(7) 0.0561(7) 0.1061(10) -0.0103(6) 0.0349(7) -0.0002(6)
S2 0.0713(7) 0.0556(7) 0.0552(7) -0.0084(5) 0.0090(6) -0.0022(6)
S3 0.1081(10) 0.0603(8) 0.1333(12) -0.0136(8) 0.0632(9) -0.0293(8)
S4 0.1448(12) 0.0524(7) 0.0560(7) 0.0039(6) 0.0234(7) 0.0229(8)
O1 0.0488(15) 0.0400(15) 0.0639(17) 0.0033(12) -0.0059(13) -0.0002(12)
O2 0.0351(13) 0.0452(16) 0.0748(18) -0.0047(13) -0.0054(12) -0.0022(12)
O3 0.0371(14) 0.0652(18) 0.0678(17) -0.0168(14) 0.0076(12) -0.0011(13)
O4 0.0474(15) 0.082(2) 0.0668(18) 0.0157(15) -0.0010(14) -0.0047(15)
O51 0.071(6) 0.049(4) 0.091(8) 0.000(5) 0.024(5) 0.007(4)
O52 0.091(12) 0.079(10) 0.100(13) 0.008(8) 0.009(8) 0.021(8)
N1 0.0435(19) 0.052(2) 0.075(2) -0.0079(18) 0.0086(17) 0.0015(16)
N2 0.067(2) 0.060(2) 0.058(2) -0.0142(18) -0.0102(19) 0.0061(18)
N3 0.075(3) 0.066(3) 0.097(3) -0.009(2) 0.023(2) -0.028(2)
N4 0.069(2) 0.106(3) 0.065(2) 0.026(2) 0.010(2) 0.021(2)
N5 0.0406(18) 0.065(2) 0.048(2) -0.0004(17) 0.0031(15) -0.0011(17)
N6 0.0373(18) 0.065(2) 0.060(2) 0.0011(18) 0.0024(16) -0.0008(18)
N7 0.0429(19) 0.065(2) 0.056(2) 0.0064(18) 0.0049(16) -0.0075(18)
N8 0.0416(19) 0.070(2) 0.060(2) -0.0050(19) 0.0045(17) -0.0037(18)
N9 0.051(2) 0.118(4) 0.065(3) 0.009(2) -0.004(2) -0.008(2)
N10 0.0411(18) 0.061(2) 0.053(2) 0.0023(17) 0.0046(15) 0.0047(17)
C1 0.047(2) 0.038(2) 0.054(2) 0.0006(18) 0.001(2) -0.0107(19)
C2 0.039(2) 0.035(2) 0.070(3) 0.002(2) 0.003(2) 0.0035(17)
C3 0.058(3) 0.040(2) 0.080(3) -0.008(2) 0.012(2) -0.004(2)
C4 0.056(2) 0.065(3) 0.045(2) -0.003(2) 0.003(2) 0.009(2)
C5 0.052(2) 0.051(3) 0.063(3) 0.002(2) 0.004(2) 0.006(2)
C6 0.042(2) 0.050(3) 0.057(2) -0.002(2) 0.0028(19) -0.0072(19)
C7 0.038(2) 0.048(2) 0.035(2) 0.0022(17) 0.0061(16) -0.0038(18)
C8 0.049(2) 0.046(2) 0.044(2) 0.0078(18) 0.0001(18) -0.0059(19)
C9 0.048(2) 0.059(3) 0.050(2) 0.002(2) 0.001(2) -0.016(2)
C10 0.050(2) 0.063(3) 0.071(3) -0.007(2) 0.004(2) 0.015(2)
C11 0.049(2) 0.058(3) 0.062(3) -0.015(2) -0.001(2) 0.004(2)
C12 0.0354(19) 0.047(2) 0.038(2) 0.0032(17) 0.0083(17) -0.0010(18)
C13 0.045(2) 0.046(2) 0.064(3) -0.001(2) 0.001(2) 0.0002(19)
C14 0.047(2) 0.055(3) 0.067(3) -0.005(2) 0.000(2) -0.012(2)
C15 0.053(2) 0.050(3) 0.055(3) -0.004(2) 0.010(2) -0.015(2)
C16 0.046(2) 0.038(2) 0.053(2) 0.0024(18) 0.0121(19) 0.0034(17)
C17 0.0367(19) 0.037(2) 0.042(2) 0.0042(16) 0.0131(17) -0.0034(17)
C18 0.050(2) 0.036(2) 0.069(3) -0.001(2) 0.010(2) -0.001(2)
C19 0.043(2) 0.058(3) 0.071(3) 0.012(2) 0.011(2) 0.007(2)
C20 0.069(3) 0.068(3) 0.060(3) -0.021(2) -0.002(2) -0.007(2)
C21 0.049(2) 0.053(3) 0.065(3) -0.019(2) 0.005(2) 0.004(2)
C22 0.039(2) 0.041(2) 0.042(2) -0.0009(17) 0.0124(17) -0.0018(17)
C23 0.048(2) 0.066(3) 0.059(3) -0.021(2) 0.007(2) 0.002(2)
C24 0.042(2) 0.082(3) 0.070(3) -0.013(2) 0.008(2) 0.011(2)
C25 0.055(3) 0.132(5) 0.062(3) 0.030(3) -0.005(2) -0.007(3)
C26 0.051(3) 0.100(4) 0.054(3) 0.025(3) 0.002(2) -0.009(2)
C27 0.042(2) 0.058(3) 0.041(2) -0.0014(19) 0.0088(18) 0.0038(19)
C28 0.053(3) 0.075(3) 0.066(3) 0.016(2) 0.004(2) -0.004(2)
C29 0.052(3) 0.092(4) 0.087(3) 0.011(3) 0.006(3) -0.019(3)
C30 0.045(2) 0.057(3) 0.071(3) 0.010(2) 0.001(2) 0.009(2)
C31 0.048(2) 0.044(2) 0.071(3) 0.002(2) 0.001(2) 0.001(2)
C32 0.037(2) 0.053(2) 0.036(2) -0.0033(17) 0.0089(17) 0.0006(18)
C33 0.045(2) 0.052(3) 0.051(2) 0.0115(19) 0.0056(19) 0.007(2)
C34 0.046(2) 0.054(3) 0.057(3) -0.004(2) 0.012(2) -0.005(2)

loop_
_atom_type_symbol
_atom_type_description
_atom_type_scat_dispersion_real
_atom_type_scat_dispersion_imag
_atom_type_scat_source
C C 0.0033 0.0016 'International Tables Vol C Tables 4.2.6.8 and 6.1.1.4'
H H 0 0 'International Tables Vol C Tables 4.2.6.8 and 6.1.1.4'
N N 0.0061 0.0033 'International Tables Vol C Tables 4.2.6.8 and 6.1.1.4'
O O 0.0106 0.006 'International Tables Vol C Tables 4.2.6.8 and 6.1.1.4'
S S 0.1246 0.1234 'International Tables Vol C Tables 4.2.6.8 and 6.1.1.4'
Y Y -2.7962 3.5667 'International Tables Vol C Tables 4.2.6.8 and 6.1.1.4'

loop_
_geom_angle_atom_site_label_1
_geom_angle_atom_site_label_2
_geom_angle_atom_site_label_3
_geom_angle
O2 Y1 O1 79.60(8)
O2 Y1 O3 80.60(9)
O1 Y1 O3 77.77(9)
O2 Y1 N1 78.85(9)
O1 Y1 N1 116.06(10)
O3 Y1 N1 152.35(9)
O2 Y1 N4 86.92(12)
O1 Y1 N4 157.40(12)
O3 Y1 N4 82.21(11)
N1 Y1 N4 78.41(12)
O2 Y1 N3 156.72(11)
O1 Y1 N3 104.98(11)
O3 Y1 N3 78.21(11)
N1 Y1 N3 117.40(12)
N4 Y1 N3 80.80(13)
O2 Y1 N2 125.66(11)
O1 Y1 N2 72.14(10)
O3 Y1 N2 133.81(10)
N1 Y1 N2 73.72(11)
N4 Y1 N2 130.24(13)
N3 Y1 N2 76.77(12)
Y1 O1 H1 128.8
Y1 O1 H2 123.8
H1 O1 H2 99.8
Y1 O2 H3 135.8
Y1 O2 H4 128.5
H3 O2 H4 95.2
Y1 O3 H5 124
Y1 O3 H6 136.5
H5 O3 H6 98.9
H7 O4 H8 114.5
C1 N1 Y1 168.6(2)
C2 N2 Y1 170.1(3)
C3 N3 Y1 168.0(3)
C4 N4 Y1 155.0(3)
C9 N5 C5 116.2(3)
C14 N6 C10 117.4(3)
C14 N6 H111 128.6
C10 N6 H111 114
C15 N7 C19 116.5(3)
C24 N8 C20 117.4(3)
C24 N8 H112 118.3
C20 N8 H112 124.3
C25 N9 C29 116.2(3)
C30 N10 C34 116.6(2)
N1 C1 S1 178.5(2)
N2 C2 S2 178.0(2)
N3 C3 S3 177.7(2)
N4 C4 S4 179.6(3)
N5 C5 C6 123.9(2)
N5 C5 H5A 118.1
C6 C5 H5A 118.1
C5 C6 C7 119.3(3)
C5 C6 H6A 120.3
C7 C6 H6A 120.3
C8 C7 C6 116.7(3)
C8 C7 C12 121.7(3)
C6 C7 C12 121.6(3)
C9 C8 C7 120.0(3)
C9 C8 H8A 120
C7 C8 H8A 120
N5 C9 C8 123.8(4)
N5 C9 H9A 118.1
C8 C9 H9A 118.1
N6 C10 C11 122.8(4)
N6 C10 H10A 118.6
C11 C10 H10A 118.6
C10 C11 C12 119.7(4)
C10 C11 H11A 120.2
C12 C11 H11A 120.2
C11 C12 C13 117.1(3)
C11 C12 C7 121.8(3)
C13 C12 C7 121.1(3)
C14 C13 C12 119.4(4)
C14 C13 H13A 120.3
C12 C13 H13A 120.3
N6 C14 C13 123.6(4)
N6 C14 H14A 118.2
C13 C14 H14A 118.2
N7 C15 C16 123.7(4)
N7 C15 H15A 118.1
C16 C15 H15A 118.1
C15 C16 C17 119.8(3)
C15 C16 H16A 120.1
C17 C16 H16A 120.1
C16 C17 C18 116.4(3)
C16 C17 C22 121.2(3)
C18 C17 C22 122.4(3)
C19 C18 C17 119.8(4)
C19 C18 H18A 120.1
C17 C18 H18A 120.1
N7 C19 C18 123.7(4)
N7 C19 H19A 118.1
C18 C19 H19A 118.1
N8 C20 C21 123.2(3)
N8 C20 H20A 118.4
C21 C20 H20A 118.4
C20 C21 C22 119.6(4)
C20 C21 H21A 120.2
C22 C21 H21A 120.2
C21 C22 C23 116.7(3)
C21 C22 C17 122.0(3)
C23 C22 C17 121.2(3)
C24 C23 C22 120.0(4)
C24 C23 H23A 120
C22 C23 H23A 120
N8 C24 C23 123.1(3)
N8 C24 H24A 118.5
C23 C24 H24A 118.5
N9 C25 C26 124.5(4)
N9 C25 H25A 117.7
C26 C25 H25A 117.7
C25 C26 C27 119.3(4)
C25 C26 H26A 120.3
C27 C26 H26A 120.3
C28 C27 C26 116.5(3)
C28 C27 C32 121.7(3)
C26 C27 C32 121.8(4)
C29 C28 C27 119.5(4)
C29 C28 H28A 120.2
C27 C28 H28A 120.2
N9 C29 C28 123.9(4)
N9 C29 H29A 118
C28 C29 H29A 118
N10 C30 C31 123.7(3)
N10 C30 H30A 118.2
C31 C30 H30A 118.2
C30 C31 C32 120.0(4)
C30 C31 H31A 120
C32 C31 H31A 120
C31 C32 C33 116.1(3)
C31 C32 C27 122.4(3)
C33 C32 C27 121.5(3)
C34 C33 C32 120.3(3)
C34 C33 H33A 119.8
C32 C33 H33A 119.8
N10 C34 C33 123.2(3)
N10 C34 H34A 118.4
C33 C34 H34A 118.4

loop_
_geom_bond_atom_site_label_1
_geom_bond_atom_site_label_2
_geom_bond_distance
Y1 O2 2.282(2)
Y1 O1 2.325(2)
Y1 O3 2.332(2)
Y1 N1 2.353(3)
Y1 N4 2.358(3)
Y1 N3 2.364(3)
Y1 N2 2.389(3)
S1 C1 1.6304(17)
S2 C2 1.6380(16)
S3 C3 1.6215(18)
S4 C4 1.5986(18)
O1 H1 0.9977
O1 H2 0.977
O2 H3 0.9744
O2 H4 0.85
O3 H5 0.865
O3 H6 0.942
O4 H7 0.9525
O4 H8 0.8757
O51 O52 0.664(15)
N1 C1 1.145(3)
N2 C2 1.148(3)
N3 C3 1.146(4)
N4 C4 1.155(4)
N5 C9 1.326(4)
N5 C5 1.332(3)
N6 C14 1.326(5)
N6 C10 1.328(5)
N6 H111 1.1915
N7 C15 1.326(5)
N7 C19 1.329(5)
N8 C24 1.319(4)
N8 C20 1.330(4)
N8 H112 1.1045
N9 C25 1.318(5)
N9 C29 1.328(5)
N10 C30 1.331(4)
N10 C34 1.332(4)
C5 C6 1.379(4)
C5 H5A 0.93
C6 C7 1.383(5)
C6 H6A 0.93
C7 C8 1.382(4)
C7 C12 1.489(4)
C8 C9 1.369(5)
C8 H8A 0.93
C9 H9A 0.93
C10 C11 1.379(5)
C10 H10A 0.93
C11 C12 1.380(5)
C11 H11A 0.93
C12 C13 1.386(5)
C13 C14 1.368(5)
C13 H13A 0.93
C14 H14A 0.93
C15 C16 1.376(4)
C15 H15A 0.93
C16 C17 1.386(5)
C16 H16A 0.93
C17 C18 1.386(5)
C17 C22 1.473(4)
C18 C19 1.375(5)
C18 H18A 0.93
C19 H19A 0.93
C20 C21 1.373(5)
C20 H20A 0.93
C21 C22 1.376(5)
C21 H21A 0.93
C22 C23 1.384(5)
C23 C24 1.369(5)
C23 H23A 0.93
C24 H24A 0.93
C25 C26 1.367(5)
C25 H25A 0.93
C26 C27 1.392(5)
C26 H26A 0.93
C27 C28 1.378(5)
C27 C32 1.474(5)
C28 C29 1.377(5)
C28 H28A 0.93
C29 H29A 0.93
C30 C31 1.372(5)
C30 H30A 0.93
C31 C32 1.382(5)
C31 H31A 0.93
C32 C33 1.388(5)
C33 C34 1.371(5)
C33 H33A 0.93
C34 H34A 0.93

loop_
_geom_hbond_atom_site_label_D
_geom_hbond_atom_site_label_H
_geom_hbond_atom_site_label_A
_geom_hbond_distance_DH
_geom_hbond_distance_HA
_geom_hbond_distance_DA
_geom_hbond_angle_DHA
_geom_hbond_site_symmetry_A
O1 H1 N10 1 1.72 2.697(3) 165.2 .
O1 H2 O52 0.98 2.4 3.174(17) 136 .
O1 H2 S3 0.98 2.59 3.392(3) 139.3 2_645
O2 H3 O51 0.97 1.78 2.694(13) 154.2 .
O2 H3 O52 0.97 1.85 2.67(2) 139.4 .
O2 H4 N5 0.85 1.89 2.729(4) 171.2 .
O3 H5 N7 0.87 1.88 2.698(4) 158.2 4_666
O3 H6 O4 0.94 1.98 2.858(4) 154.8 4_465
O4 H7 N9 0.95 1.83 2.766(3) 169 .
O4 H8 S2 0.88 2.51 3.364(3) 167.1 3_766
N6 H111 N8 1.19 1.56 2.695(3) 155.7 1_455
N8 H112 N6 1.1 1.6 2.695(3) 169.9 1_655
